data_7215075
loop_
_publ_author_name
'Isaia, Francesco'
'Aragoni, M. Carla'
'Arca, Massimiliano'
'Caltagirone, Claudia'
'Garau, Alessandra'
'Jones, Peter G.'
'Lippolis, Vito'
'Montis, Riccardo'

_publ_section_title
;
 Reactivity of the drug methimazole and its iodine adduct with elemental
 zinc
;
_journal_issue 17
_journal_name_full CrystEngComm
_journal_page_first 3613
_journal_paper_doi 10.1039/c3ce42601g
_journal_volume 16
_journal_year 2014
_chemical_formula_sum 'C8 H12 I2 N4 S2 Zn'
_chemical_formula_weight 547.51
_chemical_name_systematic
;
 ?
;
_space_group_IT_number 14
_symmetry_cell_setting monoclinic
_symmetry_space_group_name_Hall '-P 2yn'
_symmetry_space_group_name_H-M 'P 1 21/n 1'
_atom_sites_solution_hydrogens geom
_atom_sites_solution_primary direct
_atom_sites_solution_secondary difmap
_audit_creation_method SHELXL-97
_cell_angle_alpha 90.00
_cell_angle_beta 91.111(4)
_cell_angle_gamma 90.00
_cell_formula_units_Z 8
_cell_length_a 10.7697(11)
_cell_length_b 10.1580(8)
_cell_length_c 29.054(3)
_cell_measurement_reflns_used 8477
_cell_measurement_temperature 133(2)
_cell_measurement_theta_max 30.52
_cell_measurement_theta_min 2.80
_cell_volume 3177.9(5)
_computing_cell_refinement 'Bruker SAINT'
_computing_data_collection 'Bruker SMART'
_computing_data_reduction 'Bruker SAINT'
_computing_molecular_graphics 'Siemens XP'
_computing_publication_material SHELXL-97
_computing_structure_refinement 'SHELXL-97 (Sheldrick, 1997)'
_computing_structure_solution 'SHELXS-97 (Sheldrick, 1990)'
_diffrn_ambient_temperature 133(2)
_diffrn_detector_area_resol_mean 8.192
_diffrn_measured_fraction_theta_full 1.000
_diffrn_measured_fraction_theta_max 0.998
_diffrn_measurement_device_type 'Bruker SMART 1000 CCD area detector'
_diffrn_measurement_method 'phi and omega scans'
_diffrn_radiation_monochromator graphite
_diffrn_radiation_source 'fine-focus sealed tube'
_diffrn_radiation_type MoK\a
_diffrn_radiation_wavelength 0.71073
_diffrn_reflns_av_R_equivalents 0.0275
_diffrn_reflns_av_sigmaI/netI 0.0169
_diffrn_reflns_limit_h_max 15
_diffrn_reflns_limit_h_min -15
_diffrn_reflns_limit_k_max 14
_diffrn_reflns_limit_k_min -14
_diffrn_reflns_limit_l_max 41
_diffrn_reflns_limit_l_min -41
_diffrn_reflns_number 64301
_diffrn_reflns_theta_full 30.00
_diffrn_reflns_theta_max 30.53
_diffrn_reflns_theta_min 1.40
_exptl_absorpt_coefficient_mu 5.680
_exptl_absorpt_correction_T_max 0.5255
_exptl_absorpt_correction_T_min 0.3815
_exptl_absorpt_correction_type multi-scan
_exptl_absorpt_process_details SADABS
_exptl_crystal_colour 'pale yellow'
_exptl_crystal_density_diffrn 2.289
_exptl_crystal_density_meas ?
_exptl_crystal_density_method 'not measured'
_exptl_crystal_description tablet
_exptl_crystal_F_000 2048
_exptl_crystal_size_max 0.25
_exptl_crystal_size_mid 0.25
_exptl_crystal_size_min 0.13
_refine_diff_density_max 1.025
_refine_diff_density_min -0.495
_refine_diff_density_rms 0.092
_refine_ls_extinction_method none
_refine_ls_goodness_of_fit_ref 1.058
_refine_ls_hydrogen_treatment mixed
_refine_ls_matrix_type full
_refine_ls_number_parameters 327
_refine_ls_number_reflns 9699
_refine_ls_number_restraints 10
_refine_ls_restrained_S_all 1.057
_refine_ls_R_factor_all 0.0234
_refine_ls_R_factor_gt 0.0181
_refine_ls_shift/su_max 0.005
_refine_ls_shift/su_mean 0.000
_refine_ls_structure_factor_coef Fsqd
_refine_ls_weighting_details 'calc w=1/[\s^2^(Fo^2^)+(0.0175P)^2^+2.0744P] where P=(Fo^2^+2Fc^2^)/3'
_refine_ls_weighting_scheme calc
_refine_ls_wR_factor_gt 0.0395
_refine_ls_wR_factor_ref 0.0412
_reflns_number_gt 8541
_reflns_number_total 9699
_reflns_threshold_expression >2sigma(I)
_cod_data_source_file c3ce42601g2.cif
_cod_data_source_block vitozin
_cod_depositor_comments
;
The following automatic conversions were performed:

'_symmetry_cell_setting' value 'Monoclinic' changed to 'monoclinic'
according to
/usr/data/users/saulius/crontab/automatic-downloads/current/RSC/lib/dictionaries/cif_core.dic
dictionary named 'cif_core.dic' version 2.4.2 from 2011-04-26.

Automatic conversion script
Id: cif_fix_values 2281 2013-09-26 08:29:07Z andrius 

The following automatic conversions were performed:

'_exptl_crystal_density_meas' value 'not measured' was changed to '?'
- the value is perceived as not measured.

Automatic conversion script
Id: cif_fix_values 3008 2015-01-20 13:52:24Z robertas 
;
_cod_original_cell_volume 3177.8(5)
_cod_original_sg_symbol_H-M 'P 21/n'
_cod_database_code 7215075

loop_
_symmetry_equiv_pos_as_xyz
'x, y, z'
'-x+1/2, y+1/2, -z+1/2'
'-x, -y, -z'
'x-1/2, -y-1/2, z-1/2'

loop_
_atom_site_label
_atom_site_type_symbol
_atom_site_fract_x
_atom_site_fract_y
_atom_site_fract_z
_atom_site_U_iso_or_equiv
_atom_site_adp_type
_atom_site_occupancy
_atom_site_symmetry_multiplicity
_atom_site_calc_flag
_atom_site_refinement_flags
Zn1 Zn 0.751639(19) 0.14108(2) 0.634109(7) 0.01812(4) Uani 1 1 d .
I1 I 0.659565(11) -0.067293(13) 0.594166(4) 0.02187(3) Uani 1 1 d .
I2 I 0.598323(11) 0.309441(13) 0.668100(4) 0.02382(3) Uani 1 1 d .
S1 S 0.86009(4) 0.27232(5) 0.582336(17) 0.02282(10) Uani 1 1 d .
S2 S 0.89189(4) 0.06890(5) 0.692712(16) 0.02058(9) Uani 1 1 d .
N11 N 1.02158(17) 0.06215(19) 0.57930(8) 0.0315(4) Uani 1 1 d D
H01 H 1.001(3) 0.026(3) 0.6024(9) 0.064(11) Uiso 1 1 d D
N12 N 1.04089(16) 0.2011(2) 0.52417(6) 0.0317(4) Uani 1 1 d .
N21 N 0.97744(16) 0.32359(18) 0.69695(6) 0.0238(3) Uani 1 1 d D
H02 H 1.011(2) 0.323(3) 0.6722(7) 0.043(8) Uiso 1 1 d D
N22 N 0.86683(14) 0.27094(16) 0.75488(5) 0.0198(3) Uani 1 1 d .
C11 C 0.97527(17) 0.1744(2) 0.56188(6) 0.0210(4) Uani 1 1 d .
C12 C 1.1182(2) 0.0186(3) 0.55253(12) 0.0511(8) Uani 1 1 d U
H12 H 1.1665 -0.0585 0.5575 0.061 Uiso 1 1 calc R
C13 C 1.1308(2) 0.1047(3) 0.51863(10) 0.0478(8) Uani 1 1 d U
H13 H 1.1903 0.1011 0.4949 0.057 Uiso 1 1 calc R
C14 C 1.0262(2) 0.3217(4) 0.49729(9) 0.0535(9) Uani 1 1 d .
H14A H 0.9381 0.3349 0.4895 0.064 Uiso 1 1 calc R
H14B H 1.0735 0.3144 0.4689 0.064 Uiso 1 1 calc R
H14C H 1.0570 0.3967 0.5154 0.064 Uiso 1 1 calc R
C21 C 0.91266(16) 0.22406(19) 0.71534(6) 0.0179(3) Uani 1 1 d .
C22 C 0.9711(2) 0.4339(2) 0.72427(7) 0.0277(4) Uani 1 1 d U
H22 H 1.0083 0.5170 0.7187 0.033 Uiso 1 1 calc R
C23 C 0.90162(19) 0.4008(2) 0.76052(7) 0.0246(4) Uani 1 1 d U
H23 H 0.8804 0.4565 0.7854 0.030 Uiso 1 1 calc R
C24 C 0.7880(2) 0.1976(2) 0.78618(7) 0.0310(5) Uani 1 1 d .
H24A H 0.7015 0.2021 0.7752 0.037 Uiso 1 1 calc R
H24B H 0.7947 0.2361 0.8171 0.037 Uiso 1 1 calc R
H24C H 0.8148 0.1055 0.7873 0.037 Uiso 1 1 calc R
Zn2 Zn 0.22508(2) 0.61328(2) 0.623749(7) 0.01855(4) Uani 1 1 d .
I3 I 0.224960(11) 0.361170(12) 0.612754(4) 0.02027(3) Uani 1 1 d .
I4 I 0.011306(12) 0.724055(14) 0.633333(5) 0.02636(3) Uani 1 1 d .
S3 S 0.30699(4) 0.71733(5) 0.558523(16) 0.02256(9) Uani 1 1 d .
S4 S 0.35577(4) 0.65936(5) 0.688178(16) 0.01979(9) Uani 1 1 d .
N31 N 0.51936(16) 0.57339(18) 0.57820(6) 0.0237(3) Uani 1 1 d D
H03 H 0.501(2) 0.545(2) 0.6034(7) 0.029(7) Uiso 1 1 d D
N32 N 0.52194(14) 0.67815(16) 0.51381(5) 0.0184(3) Uani 1 1 d .
N41 N 0.37868(15) 0.91306(16) 0.65793(6) 0.0208(3) Uani 1 1 d D
H04 H 0.434(2) 0.896(3) 0.6408(8) 0.034(7) Uiso 1 1 d D
N42 N 0.24374(14) 0.89412(16) 0.71091(5) 0.0187(3) Uani 1 1 d .
C31 C 0.45204(16) 0.65431(18) 0.55083(6) 0.0169(3) Uani 1 1 d .
C32 C 0.63266(19) 0.5469(2) 0.55856(8) 0.0275(4) Uani 1 1 d U
H32 H 0.6971 0.4932 0.5711 0.033 Uiso 1 1 calc R
C33 C 0.63401(18) 0.6118(2) 0.51835(7) 0.0234(4) Uani 1 1 d U
H33 H 0.6996 0.6122 0.4970 0.028 Uiso 1 1 calc R
C34 C 0.4871(2) 0.7669(2) 0.47621(7) 0.0288(4) Uani 1 1 d .
H34A H 0.3991 0.7546 0.4681 0.035 Uiso 1 1 calc R
H34B H 0.5377 0.7476 0.4494 0.035 Uiso 1 1 calc R
H34C H 0.5012 0.8582 0.4859 0.035 Uiso 1 1 calc R
C41 C 0.32538(16) 0.82564(18) 0.68584(6) 0.0172(3) Uani 1 1 d .
C42 C 0.33155(19) 1.0370(2) 0.66502(7) 0.0244(4) Uani 1 1 d U
H42 H 0.3544 1.1155 0.6496 0.029 Uiso 1 1 calc R
C43 C 0.24676(19) 1.02504(19) 0.69809(7) 0.0236(4) Uani 1 1 d U
H43 H 0.1979 1.0940 0.7104 0.028 Uiso 1 1 calc R
C44 C 0.16248(19) 0.8408(2) 0.74603(7) 0.0247(4) Uani 1 1 d .
H44A H 0.1487 0.7468 0.7403 0.030 Uiso 1 1 calc R
H44B H 0.0827 0.8872 0.7448 0.030 Uiso 1 1 calc R
H44C H 0.2015 0.8526 0.7765 0.030 Uiso 1 1 calc R

loop_
_atom_site_aniso_label
_atom_site_aniso_U_11
_atom_site_aniso_U_22
_atom_site_aniso_U_33
_atom_site_aniso_U_23
_atom_site_aniso_U_13
_atom_site_aniso_U_12
Zn1 0.01607(9) 0.02173(11) 0.01665(10) -0.00145(8) 0.00267(7) -0.00041(8)
I1 0.02246(6) 0.02384(6) 0.01949(6) -0.00490(4) 0.00514(4) -0.00449(5)
I2 0.01912(6) 0.02832(7) 0.02417(6) -0.00343(5) 0.00401(4) 0.00541(5)
S1 0.0191(2) 0.0229(2) 0.0267(2) 0.00715(18) 0.00466(17) 0.00360(18)
S2 0.0234(2) 0.0202(2) 0.0181(2) 0.00026(16) 0.00014(17) 0.00225(17)
N11 0.0249(9) 0.0221(9) 0.0480(12) -0.0014(8) 0.0126(8) 0.0027(7)
N12 0.0233(8) 0.0556(13) 0.0165(8) -0.0080(8) 0.0054(6) -0.0141(9)
N21 0.0268(8) 0.0256(9) 0.0192(8) 0.0002(6) 0.0042(6) -0.0039(7)
N22 0.0182(7) 0.0249(8) 0.0164(7) -0.0014(6) 0.0015(6) 0.0015(6)
C11 0.0179(8) 0.0250(9) 0.0201(9) -0.0048(7) 0.0034(7) -0.0048(7)
C12 0.0283(12) 0.0349(14) 0.091(2) -0.0275(14) 0.0256(13) -0.0014(10)
C13 0.0274(11) 0.0668(19) 0.0500(16) -0.0371(14) 0.0194(11) -0.0140(12)
C14 0.0294(12) 0.106(3) 0.0250(12) 0.0297(14) -0.0036(9) -0.0213(15)
C21 0.0147(7) 0.0223(9) 0.0167(8) -0.0003(6) -0.0004(6) 0.0024(7)
C22 0.0336(11) 0.0220(10) 0.0273(10) -0.0002(8) -0.0021(8) -0.0027(8)
C23 0.0255(9) 0.0251(10) 0.0232(9) -0.0056(7) -0.0030(7) 0.0038(8)
C24 0.0337(11) 0.0394(13) 0.0203(10) -0.0011(8) 0.0106(8) -0.0083(10)
Zn2 0.01795(10) 0.01941(10) 0.01842(10) -0.00247(8) 0.00352(8) -0.00017(8)
I3 0.01937(6) 0.01848(6) 0.02305(6) -0.00443(4) 0.00283(4) -0.00203(4)
I4 0.01991(6) 0.03395(7) 0.02541(6) -0.00256(5) 0.00496(5) 0.00659(5)
S3 0.0190(2) 0.0285(2) 0.0204(2) 0.00511(18) 0.00514(17) 0.00731(18)
S4 0.0245(2) 0.0164(2) 0.0184(2) 0.00020(16) -0.00032(17) 0.00212(17)
N31 0.0218(8) 0.0264(9) 0.0230(8) 0.0069(7) 0.0033(6) 0.0046(7)
N32 0.0180(7) 0.0216(8) 0.0157(7) 0.0001(6) 0.0027(5) 0.0011(6)
N41 0.0208(8) 0.0198(8) 0.0220(8) 0.0001(6) 0.0055(6) -0.0020(6)
N42 0.0202(7) 0.0183(7) 0.0178(7) -0.0021(6) 0.0030(6) -0.0023(6)
C31 0.0177(8) 0.0166(8) 0.0163(8) -0.0014(6) 0.0011(6) 0.0007(6)
C32 0.0197(9) 0.0265(10) 0.0365(11) 0.0024(8) 0.0033(8) 0.0064(8)
C33 0.0167(8) 0.0250(10) 0.0287(10) -0.0041(8) 0.0053(7) 0.0018(7)
C34 0.0292(10) 0.0364(12) 0.0210(10) 0.0098(8) 0.0036(8) 0.0006(9)
C41 0.0186(8) 0.0172(8) 0.0158(8) -0.0019(6) -0.0005(6) -0.0019(7)
C42 0.0286(10) 0.0161(9) 0.0287(10) 0.0015(7) 0.0026(8) -0.0027(8)
C43 0.0261(9) 0.0167(9) 0.0281(10) -0.0037(7) 0.0029(8) 0.0001(7)
C44 0.0280(10) 0.0254(10) 0.0211(9) -0.0001(7) 0.0090(7) -0.0019(8)

loop_
_atom_type_symbol
_atom_type_description
_atom_type_scat_dispersion_real
_atom_type_scat_dispersion_imag
_atom_type_scat_source
C C 0.0033 0.0016 'International Tables Vol C Tables 4.2.6.8 and 6.1.1.4'
H H 0.0000 0.0000 'International Tables Vol C Tables 4.2.6.8 and 6.1.1.4'
N N 0.0061 0.0033 'International Tables Vol C Tables 4.2.6.8 and 6.1.1.4'
S S 0.1246 0.1234 'International Tables Vol C Tables 4.2.6.8 and 6.1.1.4'
Zn Zn 0.2839 1.4301 'International Tables Vol C Tables 4.2.6.8 and 6.1.1.4'
I I -0.4742 1.8119 'International Tables Vol C Tables 4.2.6.8 and 6.1.1.4'

loop_
_geom_angle_atom_site_label_1
_geom_angle_atom_site_label_2
_geom_angle_atom_site_label_3
_geom_angle
S1 Zn1 S2 108.60(2)
S1 Zn1 I2 101.485(16)
S2 Zn1 I2 109.445(15)
S1 Zn1 I1 111.571(17)
S2 Zn1 I1 107.510(15)
I2 Zn1 I1 117.888(11)
C11 S1 Zn1 105.49(7)
C21 S2 Zn1 93.86(6)
C11 N11 C12 109.8(2)
C11 N12 C13 109.3(2)
C11 N12 C14 123.5(2)
C13 N12 C14 126.8(2)
C21 N21 C22 110.58(17)
C21 N22 C23 109.65(16)
C21 N22 C24 125.34(17)
C23 N22 C24 124.97(17)
N11 C11 N12 106.39(18)
N11 C11 S1 129.24(15)
N12 C11 S1 124.34(17)
C13 C12 N11 107.2(2)
C12 C13 N12 107.3(2)
N21 C21 N22 105.94(17)
N21 C21 S2 126.98(14)
N22 C21 S2 127.08(15)
C23 C22 N21 106.37(19)
C22 C23 N22 107.46(18)
S3 Zn2 S4 108.73(2)
S3 Zn2 I3 110.175(16)
S4 Zn2 I3 107.039(14)
S3 Zn2 I4 103.870(15)
S4 Zn2 I4 110.259(15)
I3 Zn2 I4 116.580(10)
C31 S3 Zn2 107.15(6)
C41 S4 Zn2 93.05(6)
C31 N31 C32 110.15(17)
C31 N32 C33 109.61(16)
C31 N32 C34 124.69(16)
C33 N32 C34 125.60(16)
C41 N41 C42 110.65(16)
C41 N42 C43 109.42(16)
C41 N42 C44 126.33(17)
C43 N42 C44 124.25(16)
N31 C31 N32 106.18(16)
N31 C31 S3 129.47(14)
N32 C31 S3 124.36(14)
C33 C32 N31 106.74(18)
C32 C33 N32 107.31(17)
N41 C41 N42 106.09(16)
N41 C41 S4 126.23(14)
N42 C41 S4 127.68(14)
C43 C42 N41 106.43(17)
C42 C43 N42 107.42(17)

loop_
_geom_bond_atom_site_label_1
_geom_bond_atom_site_label_2
_geom_bond_distance
Zn1 S1 2.3392(5)
Zn1 S2 2.3703(5)
Zn1 I2 2.5864(3)
Zn1 I1 2.6011(3)
S1 C11 1.706(2)
S2 C21 1.721(2)
N11 C11 1.340(3)
N11 C12 1.384(3)
N12 C11 1.343(2)
N12 C13 1.388(3)
N12 C14 1.460(4)
N21 C21 1.345(2)
N21 C22 1.376(3)
N22 C21 1.346(2)
N22 C23 1.380(3)
N22 C24 1.460(2)
C12 C13 1.326(5)
C22 C23 1.347(3)
Zn2 S3 2.3562(5)
Zn2 S4 2.3669(5)
Zn2 I3 2.5807(3)
Zn2 I4 2.5824(3)
S3 C31 1.7069(18)
S4 C41 1.7216(19)
N31 C31 1.346(2)
N31 C32 1.383(3)
N32 C31 1.347(2)
N32 C33 1.387(2)
N32 C34 1.460(2)
N41 C41 1.339(2)
N41 C42 1.374(3)
N42 C41 1.346(2)
N42 C43 1.382(3)
N42 C44 1.461(2)
C32 C33 1.342(3)
C42 C43 1.344(3)

loop_
_geom_hbond_atom_site_label_D
_geom_hbond_atom_site_label_H
_geom_hbond_atom_site_label_A
_geom_hbond_distance_DH
_geom_hbond_distance_HA
_geom_hbond_distance_DA
_geom_hbond_angle_DHA
_geom_hbond_site_symmetry_A
N11 H01 S2 0.801(19) 2.93(3) 3.604(2) 143(3) .
N11 H01 I4 0.801(19) 3.19(3) 3.779(2) 132(3) 1_645
N21 H02 I3 0.810(19) 2.93(2) 3.6727(17) 153(3) 1_655
N31 H03 S4 0.813(18) 3.16(2) 3.7809(18) 135(2) .
N31 H03 I2 0.813(18) 3.21(2) 3.8273(17) 135(2) .
N41 H04 I1 0.807(18) 2.83(2) 3.5833(16) 157(2) 1_565
C12 H12 S3 0.95 2.73 3.676(3) 171.9 1_645
C32 H32 S1 0.95 2.86 3.767(2) 159.3 .

loop_
_geom_torsion_atom_site_label_1
_geom_torsion_atom_site_label_2
_geom_torsion_atom_site_label_3
_geom_torsion_atom_site_label_4
_geom_torsion
S2 Zn1 S1 C11 58.81(7)
I2 Zn1 S1 C11 174.08(7)
I1 Zn1 S1 C11 -59.51(7)
S1 Zn1 S2 C21 67.58(6)
I2 Zn1 S2 C21 -42.40(6)
I1 Zn1 S2 C21 -171.56(6)
C12 N11 C11 N12 0.6(3)
C12 N11 C11 S1 -177.35(18)
C13 N12 C11 N11 -1.0(2)
C14 N12 C11 N11 -174.6(2)
C13 N12 C11 S1 177.11(16)
C14 N12 C11 S1 3.5(3)
Zn1 S1 C11 N11 -18.0(2)
Zn1 S1 C11 N12 164.36(15)
C11 N11 C12 C13 0.0(3)
N11 C12 C13 N12 -0.6(3)
C11 N12 C13 C12 1.0(3)
C14 N12 C13 C12 174.4(2)
C22 N21 C21 N22 -1.0(2)
C22 N21 C21 S2 178.61(15)
C23 N22 C21 N21 1.1(2)
C24 N22 C21 N21 178.73(18)
C23 N22 C21 S2 -178.55(14)
C24 N22 C21 S2 -0.9(3)
Zn1 S2 C21 N21 -73.22(17)
Zn1 S2 C21 N22 106.34(16)
C21 N21 C22 C23 0.6(2)
N21 C22 C23 N22 0.1(2)
C21 N22 C23 C22 -0.8(2)
C24 N22 C23 C22 -178.42(19)
S4 Zn2 S3 C31 60.28(7)
I3 Zn2 S3 C31 -56.74(7)
I4 Zn2 S3 C31 177.68(7)
S3 Zn2 S4 C41 63.96(6)
I3 Zn2 S4 C41 -177.03(6)
I4 Zn2 S4 C41 -49.30(6)
C32 N31 C31 N32 0.5(2)
C32 N31 C31 S3 179.99(16)
C33 N32 C31 N31 -0.2(2)
C34 N32 C31 N31 -176.83(18)
C33 N32 C31 S3 -179.78(14)
C34 N32 C31 S3 3.6(3)
Zn2 S3 C31 N31 -7.8(2)
Zn2 S3 C31 N32 171.62(14)
C31 N31 C32 C33 -0.6(2)
N31 C32 C33 N32 0.4(2)
C31 N32 C33 C32 -0.1(2)
C34 N32 C33 C32 176.4(2)
C42 N41 C41 N42 0.0(2)
C42 N41 C41 S4 179.48(15)
C43 N42 C41 N41 0.2(2)
C44 N42 C41 N41 179.57(18)
C43 N42 C41 S4 -179.27(15)
C44 N42 C41 S4 0.1(3)
Zn2 S4 C41 N41 -81.15(17)
Zn2 S4 C41 N42 98.22(16)
C41 N41 C42 C43 -0.2(2)
N41 C42 C43 N42 0.3(2)
C41 N42 C43 C42 -0.3(2)
C44 N42 C43 C42 -179.71(18)
